data_7250780
loop_
_publ_author_name
'Kolesnik, Irina A.'
'Potkin, Vladimir I.'
'Grigoriev, Mikhail S.'
'Gomila, Rosa M.'
'Nikitina, Eugeniya V.'
'Zaytsev, Vladimir P.'
'Zubkov, Fedor I.'
'Frontera, Antonio'

_publ_section_title
;
 n \\rightarrow \p* and chalcogen bonds in azole-substituted isoindole
 derivatives: a combined crystallographic and computational study
;
_journal_issue 37
_journal_name_full CrystEngComm
_journal_page_first 6155
_journal_page_last 6162
_journal_paper_doi 10.1039/D5CE00673B
_journal_volume 27
_journal_year 2025
_chemical_formula_sum 'C26 H19 F3 N2 O5'
_chemical_formula_weight 496.43
_space_group_crystal_system monoclinic
_space_group_IT_number 14
_space_group_name_Hall '-P 2ybc'
_space_group_name_H-M_alt 'P 1 21/c 1'
_atom_sites_solution_hydrogens geom
_audit_creation_method SHELXL-2018/3
_audit_update_record
;
2024-12-29 deposited with the CCDC.	2025-08-05 downloaded from the CCDC.
;
_cell_angle_alpha 90
_cell_angle_beta 99.799(2)
_cell_angle_gamma 90
_cell_formula_units_Z 4
_cell_length_a 12.3335(8)
_cell_length_b 8.9660(6)
_cell_length_c 20.5471(13)
_cell_measurement_reflns_used 5063
_cell_measurement_temperature 100(2)
_cell_measurement_theta_max 25.74
_cell_measurement_theta_min 2.48
_cell_volume 2239.0(3)
_computing_structure_refinement 'SHELXL-2018/3 (Sheldrick, 2018)'
_diffrn_ambient_temperature 100(2)
_diffrn_measured_fraction_theta_full 0.997
_diffrn_measured_fraction_theta_max 0.998
_diffrn_measurement_device_type 'Bruker KAPPA APEX II area-detector diffractometer'
_diffrn_radiation_type MoK\a
_diffrn_radiation_wavelength 0.71073
_diffrn_reflns_av_R_equivalents 0.0659
_diffrn_reflns_av_unetI/netI 0.0554
_diffrn_reflns_Laue_measured_fraction_full 0.997
_diffrn_reflns_Laue_measured_fraction_max 0.998
_diffrn_reflns_limit_h_max 17
_diffrn_reflns_limit_h_min -17
_diffrn_reflns_limit_k_max 12
_diffrn_reflns_limit_k_min -12
_diffrn_reflns_limit_l_max 28
_diffrn_reflns_limit_l_min -28
_diffrn_reflns_number 38584
_diffrn_reflns_point_group_measured_fraction_full 0.997
_diffrn_reflns_point_group_measured_fraction_max 0.998
_diffrn_reflns_theta_full 25.242
_diffrn_reflns_theta_max 29.999
_diffrn_reflns_theta_min 3.605
_exptl_absorpt_coefficient_mu 0.119
_exptl_absorpt_correction_T_max 1.0000
_exptl_absorpt_correction_T_min 0.9171
_exptl_absorpt_correction_type multi-scan
_exptl_absorpt_process_details
;
 SADABS 2016/2: Krause, L., Herbst-Irmer, R., Sheldrick G.M. & Stalke D.,
 J. Appl. Cryst. 48 (2015) 3-10
;
_exptl_crystal_colour colourless
_exptl_crystal_density_diffrn 1.473
_exptl_crystal_description bulk
_exptl_crystal_F_000 1024
_exptl_crystal_size_max 0.420
_exptl_crystal_size_mid 0.300
_exptl_crystal_size_min 0.200
_refine_diff_density_max 0.273
_refine_diff_density_min -0.325
_refine_diff_density_rms 0.058
_refine_ls_extinction_method none
_refine_ls_goodness_of_fit_ref 1.019
_refine_ls_hydrogen_treatment constr
_refine_ls_matrix_type full
_refine_ls_number_parameters 325
_refine_ls_number_reflns 6534
_refine_ls_number_restraints 0
_refine_ls_restrained_S_all 1.019
_refine_ls_R_factor_all 0.0807
_refine_ls_R_factor_gt 0.0480
_refine_ls_shift/su_max 0.000
_refine_ls_shift/su_mean 0.000
_refine_ls_structure_factor_coef Fsqd
_refine_ls_weighting_details 'w=1/[\s^2^(Fo^2^)+(0.0401P)^2^+0.7144P] where P=(Fo^2^+2Fc^2^)/3'
_refine_ls_weighting_scheme calc
_refine_ls_wR_factor_gt 0.0970
_refine_ls_wR_factor_ref 0.1105
_reflns_Friedel_coverage 0.000
_reflns_number_gt 4518
_reflns_number_total 6534
_reflns_threshold_expression 'I > 2\s(I)'
_cod_data_source_file d5ce00673b2.cif
_cod_data_source_block ZH25_LT
_cod_depositor_comments 'Adding full bibliography for 7250780--7250783.cif.'
_cod_original_sg_symbol_H-M 'P 21/c'
_cod_database_code 7250780
_shelx_shelxl_version_number 2018/3
_shelx_space_group_comment
;
The symmetry employed for this shelxl refinement is uniquely defined
by the following loop, which should always be used as a source of
symmetry information in preference to the above space-group names.
They are only intended as comments.
;
_shelx_estimated_absorpt_t_min 0.952
_shelx_estimated_absorpt_t_max 0.977

loop_
_space_group_symop_operation_xyz
'x, y, z'
'-x, y+1/2, -z+1/2'
'-x, -y, -z'
'x, -y-1/2, z-1/2'

loop_
_atom_site_label
_atom_site_type_symbol
_atom_site_fract_x
_atom_site_fract_y
_atom_site_fract_z
_atom_site_U_iso_or_equiv
_atom_site_adp_type
_atom_site_occupancy
_atom_site_site_symmetry_order
_atom_site_calc_flag
_atom_site_refinement_flags_posn
_atom_site_refinement_flags_adp
_atom_site_refinement_flags_occupancy
_atom_site_disorder_assembly
_atom_site_disorder_group
F1 F 0.03570(10) 0.46392(19) 0.76964(6) 0.0646(4) Uani 1 1 d . . . . .
F2 F -0.06327(10) 0.33728(14) 0.69391(7) 0.0550(4) Uani 1 1 d . . . . .
F3 F -0.08405(9) 0.57359(14) 0.69755(7) 0.0527(3) Uani 1 1 d . . . . .
O1 O 0.45023(9) 0.40320(12) 0.57311(5) 0.0219(2) Uani 1 1 d . . . . .
O2 O 0.57927(8) 0.50751(10) 0.75268(5) 0.0142(2) Uani 1 1 d . . . . .
O3 O 0.63905(9) 0.61818(11) 0.63155(5) 0.0188(2) Uani 1 1 d . . . . .
O4 O 0.72686(10) 0.45045(12) 0.57766(6) 0.0267(3) Uani 1 1 d . . . . .
O21 O 0.44881(9) 1.01605(11) 0.58838(5) 0.0210(2) Uani 1 1 d . . . . .
N2 N 0.37123(10) 0.40243(13) 0.66813(6) 0.0145(2) Uani 1 1 d . . . . .
N22 N 0.55297(11) 0.95086(14) 0.60725(6) 0.0213(3) Uani 1 1 d . . . . .
C1 C 0.45517(12) 0.37973(15) 0.63195(7) 0.0150(3) Uani 1 1 d . . . . .
C3A C 0.52803(12) 0.36135(14) 0.74722(7) 0.0136(3) Uani 1 1 d . . . . .
C3 C 0.40513(12) 0.37285(16) 0.73943(7) 0.0154(3) Uani 1 1 d . . . . .
H3A H 0.372647 0.278701 0.752382 0.018 Uiso 1 1 calc R U . . .
H3B H 0.383079 0.455575 0.766306 0.018 Uiso 1 1 calc R U . . .
C4 C 0.60218(12) 0.27479(16) 0.79994(7) 0.0171(3) Uani 1 1 d . . . . .
H4A H 0.581738 0.197231 0.826941 0.021 Uiso 1 1 calc R U . . .
C5 C 0.70208(13) 0.33024(16) 0.80051(7) 0.0185(3) Uani 1 1 d . . . . .
H5A H 0.768539 0.298886 0.827432 0.022 Uiso 1 1 calc R U . . .
C6 C 0.68845(12) 0.45427(15) 0.74924(7) 0.0161(3) Uani 1 1 d . . . . .
H6A H 0.747249 0.532271 0.756000 0.019 Uiso 1 1 calc R U . . .
C7A C 0.55211(11) 0.31392(15) 0.67839(7) 0.0141(3) Uani 1 1 d . . . . .
H7AA H 0.552384 0.202754 0.674469 0.017 Uiso 1 1 calc R U . . .
C7 C 0.66961(12) 0.37746(15) 0.67921(7) 0.0150(3) Uani 1 1 d . . . . .
H7A H 0.722621 0.292943 0.679580 0.018 Uiso 1 1 calc R U . . .
C8 C 0.68175(12) 0.48280(15) 0.62327(7) 0.0158(3) Uani 1 1 d . . . . .
C9 C 0.64891(13) 0.72835(16) 0.58049(8) 0.0206(3) Uani 1 1 d . . . . .
H9A H 0.653043 0.677859 0.538129 0.025 Uiso 1 1 calc R U . . .
H9B H 0.716491 0.788456 0.593370 0.025 Uiso 1 1 calc R U . . .
C11 C 0.26312(12) 0.45126(15) 0.64329(7) 0.0156(3) Uani 1 1 d . . . . .
C12 C 0.18301(12) 0.43557(16) 0.68349(8) 0.0194(3) Uani 1 1 d . . . . .
H12A H 0.201448 0.390282 0.725727 0.023 Uiso 1 1 calc R U . . .
C13 C 0.07689(13) 0.48593(18) 0.66184(8) 0.0223(3) Uani 1 1 d . . . . .
C14 C 0.04739(13) 0.55138(18) 0.60017(9) 0.0256(4) Uani 1 1 d . . . . .
H14A H -0.025748 0.584951 0.585514 0.031 Uiso 1 1 calc R U . . .
C15 C 0.12699(14) 0.56674(17) 0.56040(8) 0.0249(4) Uani 1 1 d . . . . .
H15A H 0.107809 0.611563 0.518115 0.030 Uiso 1 1 calc R U . . .
C16 C 0.23434(13) 0.51784(16) 0.58119(7) 0.0189(3) Uani 1 1 d . . . . .
H16A H 0.287845 0.529603 0.553338 0.023 Uiso 1 1 calc R U . . .
C17 C -0.00762(14) 0.4657(2) 0.70558(10) 0.0350(4) Uani 1 1 d . . . . .
C23 C 0.54967(13) 0.82629(15) 0.57323(7) 0.0179(3) Uani 1 1 d . . . . .
C24 C 0.44702(13) 0.80500(16) 0.53190(7) 0.0189(3) Uani 1 1 d . . . . .
H24A H 0.424949 0.723932 0.502892 0.023 Uiso 1 1 calc R U . . .
C25 C 0.38701(13) 0.92643(16) 0.54296(7) 0.0179(3) Uani 1 1 d . . . . .
C31 C 0.27704(13) 0.97997(16) 0.51499(8) 0.0195(3) Uani 1 1 d . . . . .
C32 C 0.21782(14) 0.90832(18) 0.45979(8) 0.0250(4) Uani 1 1 d . . . . .
H32A H 0.247444 0.822046 0.442481 0.030 Uiso 1 1 calc R U . . .
C33 C 0.11632(15) 0.96228(19) 0.43019(9) 0.0320(4) Uani 1 1 d . . . . .
H33A H 0.076456 0.912999 0.392664 0.038 Uiso 1 1 calc R U . . .
C34 C 0.07258(15) 1.08818(19) 0.45518(10) 0.0355(4) Uani 1 1 d . . . . .
H34A H 0.003310 1.125896 0.434393 0.043 Uiso 1 1 calc R U . . .
C35 C 0.12977(15) 1.15877(18) 0.51031(10) 0.0333(4) Uani 1 1 d . . . . .
H35A H 0.099352 1.244447 0.527600 0.040 Uiso 1 1 calc R U . . .
C36 C 0.23153(14) 1.10497(17) 0.54055(9) 0.0258(4) Uani 1 1 d . . . . .
H36A H 0.270222 1.153341 0.578683 0.031 Uiso 1 1 calc R U . . .

loop_
_atom_site_aniso_label
_atom_site_aniso_U_11
_atom_site_aniso_U_22
_atom_site_aniso_U_33
_atom_site_aniso_U_23
_atom_site_aniso_U_13
_atom_site_aniso_U_12
F1 0.0285(7) 0.1377(13) 0.0299(7) -0.0016(7) 0.0117(5) 0.0013(7)
F2 0.0356(7) 0.0561(7) 0.0778(10) 0.0030(7) 0.0224(6) -0.0144(6)
F3 0.0295(6) 0.0651(8) 0.0689(9) -0.0009(7) 0.0235(6) 0.0145(6)
O1 0.0219(6) 0.0300(6) 0.0138(5) -0.0009(4) 0.0028(4) 0.0026(5)
O2 0.0138(5) 0.0129(4) 0.0158(5) -0.0002(4) 0.0024(4) -0.0004(4)
O3 0.0261(6) 0.0158(5) 0.0158(5) 0.0034(4) 0.0076(4) 0.0041(4)
O4 0.0345(7) 0.0274(6) 0.0218(6) 0.0032(5) 0.0152(5) 0.0095(5)
O21 0.0281(6) 0.0162(5) 0.0186(6) -0.0024(4) 0.0034(5) 0.0026(4)
N2 0.0133(6) 0.0171(6) 0.0127(6) -0.0001(5) 0.0008(5) 0.0008(5)
N22 0.0258(7) 0.0200(6) 0.0176(7) 0.0011(5) 0.0025(5) 0.0028(5)
C1 0.0162(7) 0.0135(6) 0.0150(7) -0.0030(5) 0.0019(6) -0.0015(5)
C3A 0.0153(7) 0.0113(6) 0.0142(7) 0.0007(5) 0.0028(5) 0.0000(5)
C3 0.0154(7) 0.0170(7) 0.0137(7) 0.0013(5) 0.0025(5) -0.0004(5)
C4 0.0203(8) 0.0171(7) 0.0138(7) 0.0025(5) 0.0026(6) 0.0026(6)
C5 0.0187(8) 0.0205(7) 0.0154(7) 0.0022(6) -0.0001(6) 0.0044(6)
C6 0.0135(7) 0.0172(7) 0.0168(7) 0.0007(5) 0.0003(6) -0.0005(5)
C7A 0.0148(7) 0.0125(6) 0.0149(7) -0.0006(5) 0.0022(5) 0.0013(5)
C7 0.0146(7) 0.0144(6) 0.0162(7) 0.0007(5) 0.0032(6) 0.0030(5)
C8 0.0140(7) 0.0168(7) 0.0161(7) -0.0012(5) 0.0012(6) 0.0005(5)
C9 0.0267(9) 0.0195(7) 0.0170(8) 0.0058(6) 0.0074(6) 0.0020(6)
C11 0.0140(7) 0.0133(6) 0.0185(7) -0.0043(5) 0.0000(6) 0.0002(5)
C12 0.0165(8) 0.0223(7) 0.0187(8) -0.0008(6) 0.0012(6) -0.0014(6)
C13 0.0145(8) 0.0269(8) 0.0255(9) -0.0049(6) 0.0039(6) -0.0010(6)
C14 0.0154(8) 0.0298(8) 0.0292(9) -0.0041(7) -0.0035(7) 0.0052(6)
C15 0.0258(9) 0.0248(8) 0.0214(8) 0.0006(6) -0.0035(7) 0.0049(6)
C16 0.0185(8) 0.0200(7) 0.0176(7) -0.0020(6) 0.0011(6) 0.0012(6)
C17 0.0167(9) 0.0521(12) 0.0360(11) -0.0023(9) 0.0039(7) 0.0001(8)
C23 0.0261(8) 0.0158(7) 0.0132(7) 0.0033(5) 0.0073(6) 0.0006(6)
C24 0.0268(8) 0.0158(7) 0.0153(7) 0.0001(6) 0.0066(6) 0.0003(6)
C25 0.0265(8) 0.0155(7) 0.0128(7) 0.0007(5) 0.0070(6) -0.0017(6)
C31 0.0240(8) 0.0159(7) 0.0199(8) 0.0032(6) 0.0078(6) 0.0005(6)
C32 0.0300(9) 0.0222(8) 0.0232(9) -0.0004(6) 0.0054(7) 0.0018(7)
C33 0.0319(10) 0.0314(9) 0.0302(10) 0.0009(7) -0.0015(8) -0.0015(7)
C34 0.0246(9) 0.0272(9) 0.0531(13) 0.0065(8) 0.0027(9) 0.0030(7)
C35 0.0276(9) 0.0207(8) 0.0532(12) -0.0033(8) 0.0116(9) 0.0020(7)
C36 0.0269(9) 0.0192(7) 0.0330(9) -0.0041(7) 0.0097(7) -0.0024(6)

loop_
_atom_type_symbol
_atom_type_description
_atom_type_scat_dispersion_real
_atom_type_scat_dispersion_imag
_atom_type_scat_source
C C 0.0033 0.0016 'International Tables Vol C Tables 4.2.6.8 and 6.1.1.4'
H H 0.0000 0.0000 'International Tables Vol C Tables 4.2.6.8 and 6.1.1.4'
F F 0.0171 0.0103 'International Tables Vol C Tables 4.2.6.8 and 6.1.1.4'
N N 0.0061 0.0033 'International Tables Vol C Tables 4.2.6.8 and 6.1.1.4'
O O 0.0106 0.0060 'International Tables Vol C Tables 4.2.6.8 and 6.1.1.4'

loop_
_geom_angle_atom_site_label_1
_geom_angle_atom_site_label_2
_geom_angle_atom_site_label_3
_geom_angle
_geom_angle_site_symmetry_1
_geom_angle_site_symmetry_3
_geom_angle_publ_flag
C6 O2 C3A 95.47(10) . . ?
C8 O3 C9 115.91(11) . . ?
C25 O21 N22 108.81(11) . . ?
C1 N2 C11 126.55(12) . . ?
C1 N2 C3 113.18(11) . . ?
C11 N2 C3 120.26(11) . . ?
C23 N22 O21 105.23(12) . . ?
O1 C1 N2 126.16(13) . . ?
O1 C1 C7A 126.34(13) . . ?
N2 C1 C7A 107.45(12) . . ?
O2 C3A C3 111.41(11) . . ?
O2 C3A C4 101.91(11) . . ?
C3 C3A C4 126.15(12) . . ?
O2 C3A C7A 99.76(10) . . ?
C3 C3A C7A 105.54(11) . . ?
C4 C3A C7A 109.06(11) . . ?
N2 C3 C3A 103.20(11) . . ?
N2 C3 H3A 111.1 . . ?
C3A C3 H3A 111.1 . . ?
N2 C3 H3B 111.1 . . ?
C3A C3 H3B 111.1 . . ?
H3A C3 H3B 109.1 . . ?
C5 C4 C3A 105.20(12) . . ?
C5 C4 H4A 127.4 . . ?
C3A C4 H4A 127.4 . . ?
C4 C5 C6 105.95(13) . . ?
C4 C5 H5A 127.0 . . ?
C6 C5 H5A 127.0 . . ?
O2 C6 C5 101.66(11) . . ?
O2 C6 C7 101.28(11) . . ?
C5 C6 C7 107.12(11) . . ?
O2 C6 H6A 115.0 . . ?
C5 C6 H6A 115.0 . . ?
C7 C6 H6A 115.0 . . ?
C1 C7A C3A 102.36(11) . . ?
C1 C7A C7 119.85(11) . . ?
C3A C7A C7 102.25(11) . . ?
C1 C7A H7AA 110.5 . . ?
C3A C7A H7AA 110.5 . . ?
C7 C7A H7AA 110.5 . . ?
C8 C7 C7A 115.64(11) . . ?
C8 C7 C6 113.70(11) . . ?
C7A C7 C6 99.33(11) . . ?
C8 C7 H7A 109.2 . . ?
C7A C7 H7A 109.2 . . ?
C6 C7 H7A 109.2 . . ?
O4 C8 O3 123.96(13) . . ?
O4 C8 C7 123.98(13) . . ?
O3 C8 C7 112.04(12) . . ?
O3 C9 C23 107.59(12) . . ?
O3 C9 H9A 110.2 . . ?
C23 C9 H9A 110.2 . . ?
O3 C9 H9B 110.2 . . ?
C23 C9 H9B 110.2 . . ?
H9A C9 H9B 108.5 . . ?
C12 C11 C16 119.12(14) . . ?
C12 C11 N2 118.25(13) . . ?
C16 C11 N2 122.60(13) . . ?
C13 C12 C11 120.11(15) . . ?
C13 C12 H12A 119.9 . . ?
C11 C12 H12A 119.9 . . ?
C12 C13 C14 121.20(15) . . ?
C12 C13 C17 118.93(15) . . ?
C14 C13 C17 119.85(15) . . ?
C15 C14 C13 118.56(15) . . ?
C15 C14 H14A 120.7 . . ?
C13 C14 H14A 120.7 . . ?
C14 C15 C16 121.33(15) . . ?
C14 C15 H15A 119.3 . . ?
C16 C15 H15A 119.3 . . ?
C15 C16 C11 119.67(15) . . ?
C15 C16 H16A 120.2 . . ?
C11 C16 H16A 120.2 . . ?
F1 C17 F3 106.58(16) . . ?
F1 C17 F2 105.83(17) . . ?
F3 C17 F2 105.64(14) . . ?
F1 C17 C13 112.99(14) . . ?
F3 C17 C13 112.65(16) . . ?
F2 C17 C13 112.56(16) . . ?
N22 C23 C24 112.21(13) . . ?
N22 C23 C9 119.73(14) . . ?
C24 C23 C9 128.05(13) . . ?
C25 C24 C23 104.45(13) . . ?
C25 C24 H24A 127.8 . . ?
C23 C24 H24A 127.8 . . ?
C24 C25 O21 109.29(14) . . ?
C24 C25 C31 133.94(14) . . ?
O21 C25 C31 116.70(12) . . ?
C36 C31 C32 119.13(15) . . ?
C36 C31 C25 121.46(15) . . ?
C32 C31 C25 119.36(14) . . ?
C33 C32 C31 120.36(15) . . ?
C33 C32 H32A 119.8 . . ?
C31 C32 H32A 119.8 . . ?
C32 C33 C34 120.14(17) . . ?
C32 C33 H33A 119.9 . . ?
C34 C33 H33A 119.9 . . ?
C35 C34 C33 119.99(17) . . ?
C35 C34 H34A 120.0 . . ?
C33 C34 H34A 120.0 . . ?
C34 C35 C36 120.27(16) . . ?
C34 C35 H35A 119.9 . . ?
C36 C35 H35A 119.9 . . ?
C35 C36 C31 120.09(16) . . ?
C35 C36 H36A 120.0 . . ?
C31 C36 H36A 120.0 . . ?

loop_
_geom_bond_atom_site_label_1
_geom_bond_atom_site_label_2
_geom_bond_distance
_geom_bond_site_symmetry_2
_geom_bond_publ_flag
F1 C17 1.334(2) . ?
F2 C17 1.341(2) . ?
F3 C17 1.341(2) . ?
O1 C1 1.2184(17) . ?
O2 C6 1.4416(17) . ?
O2 C3A 1.4510(16) . ?
O3 C8 1.3454(17) . ?
O3 C9 1.4611(17) . ?
O4 C8 1.2038(18) . ?
O21 C25 1.3622(18) . ?
O21 N22 1.4045(17) . ?
N2 C1 1.3884(18) . ?
N2 C11 1.4136(18) . ?
N2 C3 1.4776(18) . ?
N22 C23 1.3145(19) . ?
C1 C7A 1.517(2) . ?
C3A C3 1.501(2) . ?
C3A C4 1.5082(19) . ?
C3A C7A 1.553(2) . ?
C3 H3A 0.9900 . ?
C3 H3B 0.9900 . ?
C4 C5 1.327(2) . ?
C4 H4A 0.9500 . ?
C5 C6 1.521(2) . ?
C5 H5A 0.9500 . ?
C6 C7 1.577(2) . ?
C6 H6A 1.0000 . ?
C7A C7 1.555(2) . ?
C7A H7AA 1.0000 . ?
C7 C8 1.515(2) . ?
C7 H7A 1.0000 . ?
C9 C23 1.493(2) . ?
C9 H9A 0.9900 . ?
C9 H9B 0.9900 . ?
C11 C12 1.399(2) . ?
C11 C16 1.399(2) . ?
C12 C13 1.384(2) . ?
C12 H12A 0.9500 . ?
C13 C14 1.387(2) . ?
C13 C17 1.499(2) . ?
C14 C15 1.387(2) . ?
C14 H14A 0.9500 . ?
C15 C16 1.391(2) . ?
C15 H15A 0.9500 . ?
C16 H16A 0.9500 . ?
C23 C24 1.412(2) . ?
C24 C25 1.357(2) . ?
C24 H24A 0.9500 . ?
C25 C31 1.461(2) . ?
C31 C36 1.395(2) . ?
C31 C32 1.397(2) . ?
C32 C33 1.383(2) . ?
C32 H32A 0.9500 . ?
C33 C34 1.387(3) . ?
C33 H33A 0.9500 . ?
C34 C35 1.382(3) . ?
C34 H34A 0.9500 . ?
C35 C36 1.389(2) . ?
C35 H35A 0.9500 . ?
C36 H36A 0.9500 . ?

loop_
_geom_hbond_atom_site_label_D
_geom_hbond_atom_site_label_H
_geom_hbond_atom_site_label_A
_geom_hbond_distance_DH
_geom_hbond_distance_HA
_geom_hbond_distance_DA
_geom_hbond_angle_DHA
_geom_hbond_site_symmetry_A
_geom_hbond_publ_flag
C3 H3A O2 0.99 2.51 3.2836(17) 134.9 2_646 yes
C3 H3B N22 0.99 2.58 3.1822(19) 118.9 2_646 yes
C9 H9A O1 0.99 2.53 3.3960(19) 146.4 3_666 yes
C16 H16A O1 0.95 2.28 2.8851(19) 121.2 . yes

loop_
_geom_torsion_atom_site_label_1
_geom_torsion_atom_site_label_2
_geom_torsion_atom_site_label_3
_geom_torsion_atom_site_label_4
_geom_torsion
_geom_torsion_site_symmetry_1
_geom_torsion_site_symmetry_2
_geom_torsion_site_symmetry_3
_geom_torsion_site_symmetry_4
_geom_torsion_publ_flag
C25 O21 N22 C23 -0.27(15) . . . . ?
C11 N2 C1 O1 2.7(2) . . . . ?
C3 N2 C1 O1 -176.18(13) . . . . ?
C11 N2 C1 C7A -174.80(12) . . . . ?
C3 N2 C1 C7A 6.34(15) . . . . ?
C6 O2 C3A C3 -172.01(11) . . . . ?
C6 O2 C3A C4 51.07(12) . . . . ?
C6 O2 C3A C7A -60.95(11) . . . . ?
C1 N2 C3 C3A 12.24(14) . . . . ?
C11 N2 C3 C3A -166.70(11) . . . . ?
O2 C3A C3 N2 82.22(13) . . . . ?
C4 C3A C3 N2 -153.66(13) . . . . ?
C7A C3A C3 N2 -25.12(13) . . . . ?
O2 C3A C4 C5 -33.79(14) . . . . ?
C3 C3A C4 C5 -161.82(14) . . . . ?
C7A C3A C4 C5 71.05(14) . . . . ?
C3A C4 C5 C6 1.57(15) . . . . ?
C3A O2 C6 C5 -49.70(12) . . . . ?
C3A O2 C6 C7 60.66(11) . . . . ?
C4 C5 C6 O2 31.28(14) . . . . ?
C4 C5 C6 C7 -74.54(14) . . . . ?
O1 C1 C7A C3A 161.09(14) . . . . ?
N2 C1 C7A C3A -21.44(14) . . . . ?
O1 C1 C7A C7 49.0(2) . . . . ?
N2 C1 C7A C7 -133.54(13) . . . . ?
O2 C3A C7A C1 -86.86(11) . . . . ?
C3 C3A C7A C1 28.75(13) . . . . ?
C4 C3A C7A C1 166.82(11) . . . . ?
O2 C3A C7A C7 37.82(12) . . . . ?
C3 C3A C7A C7 153.43(11) . . . . ?
C4 C3A C7A C7 -68.50(13) . . . . ?
C1 C7A C7 C8 -11.42(18) . . . . ?
C3A C7A C7 C8 -123.58(12) . . . . ?
C1 C7A C7 C6 110.64(13) . . . . ?
C3A C7A C7 C6 -1.52(12) . . . . ?
O2 C6 C7 C8 87.82(13) . . . . ?
C5 C6 C7 C8 -166.09(12) . . . . ?
O2 C6 C7 C7A -35.62(12) . . . . ?
C5 C6 C7 C7A 70.47(13) . . . . ?
C9 O3 C8 O4 0.7(2) . . . . ?
C9 O3 C8 C7 178.88(12) . . . . ?
C7A C7 C8 O4 -106.71(17) . . . . ?
C6 C7 C8 O4 139.26(15) . . . . ?
C7A C7 C8 O3 75.12(15) . . . . ?
C6 C7 C8 O3 -38.91(16) . . . . ?
C8 O3 C9 C23 146.83(13) . . . . ?
C1 N2 C11 C12 165.68(13) . . . . ?
C3 N2 C11 C12 -15.53(18) . . . . ?
C1 N2 C11 C16 -16.1(2) . . . . ?
C3 N2 C11 C16 162.70(13) . . . . ?
C16 C11 C12 C13 -0.2(2) . . . . ?
N2 C11 C12 C13 178.11(13) . . . . ?
C11 C12 C13 C14 0.5(2) . . . . ?
C11 C12 C13 C17 179.16(15) . . . . ?
C12 C13 C14 C15 -0.5(2) . . . . ?
C17 C13 C14 C15 -179.12(15) . . . . ?
C13 C14 C15 C16 0.1(2) . . . . ?
C14 C15 C16 C11 0.2(2) . . . . ?
C12 C11 C16 C15 -0.2(2) . . . . ?
N2 C11 C16 C15 -178.41(13) . . . . ?
C12 C13 C17 F1 28.5(2) . . . . ?
C14 C13 C17 F1 -152.88(17) . . . . ?
C12 C13 C17 F3 149.34(15) . . . . ?
C14 C13 C17 F3 -32.0(2) . . . . ?
C12 C13 C17 F2 -91.34(19) . . . . ?
C14 C13 C17 F2 87.3(2) . . . . ?
O21 N22 C23 C24 0.12(16) . . . . ?
O21 N22 C23 C9 179.07(12) . . . . ?
O3 C9 C23 N22 92.88(16) . . . . ?
O3 C9 C23 C24 -88.36(18) . . . . ?
N22 C23 C24 C25 0.07(17) . . . . ?
C9 C23 C24 C25 -178.76(14) . . . . ?
C23 C24 C25 O21 -0.24(16) . . . . ?
C23 C24 C25 C31 176.59(16) . . . . ?
N22 O21 C25 C24 0.33(16) . . . . ?
N22 O21 C25 C31 -177.12(12) . . . . ?
C24 C25 C31 C36 174.04(16) . . . . ?
O21 C25 C31 C36 -9.3(2) . . . . ?
C24 C25 C31 C32 -8.6(3) . . . . ?
O21 C25 C31 C32 168.04(13) . . . . ?
C36 C31 C32 C33 1.2(2) . . . . ?
C25 C31 C32 C33 -176.26(15) . . . . ?
C31 C32 C33 C34 0.0(3) . . . . ?
C32 C33 C34 C35 -0.9(3) . . . . ?
C33 C34 C35 C36 0.6(3) . . . . ?
C34 C35 C36 C31 0.6(3) . . . . ?
C32 C31 C36 C35 -1.4(2) . . . . ?
C25 C31 C36 C35 175.91(15) . . . . ?
